data_7236249
loop_
_publ_author_name
'Sha, Jing-Quan'
'Zhong, Xiao-Hua'
'Wu, Lian-He'
'Liu, Guo-Dong'
'Sheng, Ning'

_publ_section_title
;
 Nontoxic and renewable metal--organic framework based on \a-cyclodextrin
 with efficient drug delivery
;
_journal_issue 86
_journal_name_full 'RSC Advances'
_journal_page_first 82977
_journal_paper_doi 10.1039/C6RA16549D
_journal_volume 6
_journal_year 2016
_chemical_formula_moiety 'C72 H26 K3 O60, 7(H2 O)'
_chemical_formula_sum 'C72 H40 K3 O67'
_chemical_formula_weight 2094.34
_space_group_crystal_system monoclinic
_space_group_IT_number 4
_space_group_name_Hall 'P 2yb'
_space_group_name_H-M_alt 'P 1 21 1'
_atom_sites_solution_hydrogens mixed
_audit_creation_method SHELXL-2014/7
_audit_update_record
;
2016-05-08 deposited with the CCDC.
2016-09-02 downloaded from the CCDC.
;
_cell_angle_alpha 90
_cell_angle_beta 118.69
_cell_angle_gamma 90
_cell_formula_units_Z 2
_cell_length_a 13.813
_cell_length_b 33.186
_cell_length_c 13.971
_cell_measurement_reflns_used 15214
_cell_measurement_temperature 293(2)
_cell_measurement_theta_max 24.999
_cell_measurement_theta_min 3.363
_cell_volume 5618.028
_computing_cell_refinement 'Bruker FRAMBO'
_computing_data_collection 'Bruker FRAMBO'
_computing_data_reduction 'Bruker SHELXTL'
_computing_molecular_graphics 'Bruker SHELXTL'
_computing_publication_material 'Bruker SHELXTL'
_computing_structure_refinement 'SHELXL-2014/7 (Sheldrick, 2014)'
_computing_structure_solution 'Bruker SHELXTL'
_diffrn_ambient_temperature 293(2)
_diffrn_measured_fraction_theta_full 0.822
_diffrn_measured_fraction_theta_max 0.822
_diffrn_measurement_device_type 'multiwire proportional'
_diffrn_measurement_method 'phi and omega scans'
_diffrn_radiation_type MoK\a
_diffrn_radiation_wavelength 0.71073
_diffrn_reflns_av_R_equivalents 0.0297
_diffrn_reflns_av_unetI/netI 0.0490
_diffrn_reflns_Laue_measured_fraction_full 0.822
_diffrn_reflns_Laue_measured_fraction_max 0.822
_diffrn_reflns_limit_h_max 15
_diffrn_reflns_limit_h_min -16
_diffrn_reflns_limit_k_max 36
_diffrn_reflns_limit_k_min -39
_diffrn_reflns_limit_l_max 16
_diffrn_reflns_limit_l_min -11
_diffrn_reflns_number 15214
_diffrn_reflns_point_group_measured_fraction_full 0.600
_diffrn_reflns_point_group_measured_fraction_max 0.600
_diffrn_reflns_theta_full 24.999
_diffrn_reflns_theta_max 24.999
_diffrn_reflns_theta_min 3.363
_diffrn_source 'sealed tube'
_exptl_absorpt_coefficient_mu 0.220
_exptl_crystal_colour white
_exptl_crystal_density_diffrn 1.238
_exptl_crystal_description block
_exptl_crystal_F_000 2130
_refine_diff_density_max 1.093
_refine_diff_density_min -0.553
_refine_diff_density_rms 0.113
_refine_ls_abs_structure_details
;
 Flack x determined using 2737 quotients [(I+)-(I-)]/[(I+)+(I-)]
 (Parsons, Flack and Wagner, Acta Cryst. B69 (2013) 249-259).
;
_refine_ls_abs_structure_Flack 0.81(5)
_refine_ls_extinction_method none
_refine_ls_goodness_of_fit_ref 1.056
_refine_ls_hydrogen_treatment constr
_refine_ls_matrix_type full
_refine_ls_number_parameters 1279
_refine_ls_number_reflns 19801
_refine_ls_number_restraints 7
_refine_ls_restrained_S_all 1.056
_refine_ls_R_factor_all 0.0800
_refine_ls_R_factor_gt 0.0750
_refine_ls_shift/su_max 0.000
_refine_ls_shift/su_mean 0.000
_refine_ls_structure_factor_coef Fsqd
_refine_ls_weighting_details 'w=1/[\s^2^(Fo^2^)+(0.1712P)^2^] where P=(Fo^2^+2Fc^2^)/3'
_refine_ls_weighting_scheme calc
_refine_ls_wR_factor_gt 0.2096
_refine_ls_wR_factor_ref 0.2170
_reflns_Friedel_coverage 0.434
_reflns_Friedel_fraction_full 0.370
_reflns_Friedel_fraction_max 0.370
_reflns_number_gt 10460
_reflns_number_total 19801
_reflns_threshold_expression 'I > 2\s(I)'
_cod_data_source_file c6ra16549d2.cif
_cod_data_source_block shelx
_cod_original_cell_volume 5618.027
_cod_original_sg_symbol_H-M 'P 21'
_cod_database_code 7236249
_shelx_shelxl_version_number 2014/7
_shelx_space_group_comment
;
The symmetry employed for this shelxl refinement is uniquely defined
by the following loop, which should always be used as a source of
symmetry information in preference to the above space-group names.
They are only intended as comments.
;
_platon_squeeze_void_probe_radius 1.20

loop_
_space_group_symop_operation_xyz
'x, y, z'
'-x, y+1/2, -z'

loop_
_atom_site_label
_atom_site_type_symbol
_atom_site_fract_x
_atom_site_fract_y
_atom_site_fract_z
_atom_site_U_iso_or_equiv
_atom_site_adp_type
_atom_site_occupancy
_atom_site_site_symmetry_order
_atom_site_calc_flag
_atom_site_refinement_flags_posn
_atom_site_refinement_flags_adp
O55 O -0.3643(4) -0.66267(17) -0.1173(5) 0.0281(13) Uani 1 1 d . .
O57 O -0.2896(4) -0.55656(18) -0.0994(5) 0.0383(15) Uani 1 1 d . .
O49 O -1.0583(4) -0.44372(18) -0.8595(5) 0.0348(14) Uani 1 1 d . .
H49 H -0.9908 -0.4432 -0.8308 0.052 Uiso 1 1 calc R U
O45 O -1.1765(4) -0.34042(18) -0.4879(5) 0.0309(13) Uani 1 1 d . .
O30 O -0.3013(4) -0.44346(16) -0.2055(5) 0.0287(12) Uani 1 1 d . .
H30 H -0.3065 -0.4365 -0.1519 0.043 Uiso 1 1 calc R U
O72 O -1.2396(4) -0.56190(18) -0.7174(5) 0.0355(14) Uani 1 1 d . .
H72 H -1.2068 -0.5619 -0.6505 0.053 Uiso 1 1 calc R U
O62 O -0.4996(4) -0.56122(17) -0.6052(5) 0.0319(13) Uani 1 1 d . .
H62 H -0.5665 -0.5645 -0.6338 0.048 Uiso 1 1 calc R U
O71 O -1.1984(4) -0.66976(17) -0.7386(5) 0.0288(13) Uani 1 1 d . .
O46 O -1.1977(4) -0.44708(18) -0.5594(5) 0.0319(13) Uani 1 1 d . .
O54 O -0.3911(5) -0.70821(19) 0.0386(6) 0.0469(17) Uani 1 1 d . .
H54 H -0.3303 -0.7057 0.0426 0.070 Uiso 1 1 calc R U
O75 O -1.0809(4) -0.55271(19) -0.2731(5) 0.0357(14) Uani 1 1 d . .
O23 O -0.8316(4) -0.44425(17) -0.8044(5) 0.0320(13) Uani 1 1 d . .
O73 O -1.1217(4) -0.63148(17) -0.5801(4) 0.0253(12) Uani 1 1 d . .
O47 O -1.1031(4) -0.37434(18) -0.5842(5) 0.0302(14) Uani 1 1 d . .
O70 O -1.1677(5) -0.7051(2) -0.9169(6) 0.0417(16) Uani 1 1 d . .
H70 H -1.2310 -0.7007 -0.9289 0.063 Uiso 1 1 calc R U
O42 O -0.9486(4) -0.37812(17) -0.2298(5) 0.0280(13) Uani 1 1 d . .
H42 H -0.9443 -0.4018 -0.2445 0.042 Uiso 1 1 calc R U
O48 O -1.1791(4) -0.44136(17) -0.7408(5) 0.0333(14) Uani 1 1 d . .
H48 H -1.1747 -0.4457 -0.6810 0.050 Uiso 1 1 calc R U
O77 O -1.0724(4) -0.66159(18) -0.3079(5) 0.0357(15) Uani 1 1 d . .
O79 O -0.6021(4) -0.55282(17) 0.0434(5) 0.0358(14) Uani 1 1 d . .
H79 H -0.5591 -0.5562 0.0192 0.054 Uiso 1 1 calc R U
O34 O -0.4562(4) -0.33664(16) 0.0312(5) 0.0281(13) Uani 1 1 d . .
O26 O -0.5652(4) -0.38746(18) -0.5463(5) 0.0312(14) Uani 1 1 d . .
O50 O -1.0727(4) -0.33592(16) -0.8116(5) 0.0282(13) Uani 1 1 d . .
O60 O -0.4517(4) -0.66530(16) -0.5107(5) 0.0287(13) Uani 1 1 d . .
O52 O -0.6779(4) -0.65923(16) 0.0000(5) 0.0273(13) Uani 1 1 d . .
O28 O -0.3566(4) -0.33850(16) -0.2954(5) 0.0290(12) Uani 1 1 d . .
O64 O -0.7029(4) -0.56489(18) -0.7604(5) 0.0330(14) Uani 1 1 d . .
O63 O -0.6170(4) -0.63144(18) -0.6078(5) 0.0290(13) Uani 1 1 d . .
O58 O -0.4203(4) -0.61648(18) -0.2611(5) 0.0297(13) Uani 1 1 d . .
O56 O -0.4221(4) -0.55728(17) 0.0034(5) 0.0350(14) Uani 1 1 d . .
O59 O -0.2854(5) -0.7026(2) -0.3187(6) 0.0462(18) Uani 1 1 d . .
H59 H -0.2816 -0.7028 -0.3755 0.069 Uiso 1 1 calc R U
O69 O -1.1096(5) -0.56140(18) -0.8204(6) 0.0396(16) Uani 1 1 d . .
H69 H -1.0554 -0.5621 -0.8297 0.059 Uiso 1 1 calc R U
O66 O -0.8733(4) -0.67210(17) -0.8280(5) 0.0304(13) Uani 1 1 d . .
O22 O -0.9189(4) -0.37751(17) -0.7412(4) 0.0239(12) Uani 1 1 d . .
O29 O -0.4119(5) -0.45013(17) -0.4368(5) 0.0349(14) Uani 1 1 d . .
H29 H -0.4524 -0.4486 -0.5029 0.052 Uiso 1 1 calc R U
O53 O -0.5847(4) -0.62204(18) -0.0701(5) 0.0306(13) Uani 1 1 d . .
O74 O -1.1840(5) -0.55977(18) -0.5028(5) 0.0373(14) Uani 1 1 d . .
O43 O -1.0768(5) -0.44950(19) -0.3276(6) 0.0437(16) Uani 1 1 d . .
O41 O -0.9359(4) -0.44812(18) -0.1051(6) 0.0383(15) Uani 1 1 d . .
H41 H -0.8957 -0.4661 -0.1063 0.057 Uiso 1 1 calc R U
O32 O -0.3458(5) -0.44185(18) -0.0413(5) 0.0356(15) Uani 1 1 d . .
O67 O -0.9351(4) -0.56383(18) -0.8764(6) 0.0399(15) Uani 1 1 d . .
O44 O -1.1643(5) -0.3021(2) -0.3027(6) 0.0527(19) Uani 1 1 d . .
H44 H -1.2237 -0.3043 -0.3585 0.079 Uiso 1 1 calc R U
O78 O -0.8344(4) -0.54773(18) -0.0777(5) 0.0383(15) Uani 1 1 d . .
H78 H -0.8950 -0.5467 -0.1326 0.057 Uiso 1 1 calc R U
O40 O -0.7020(4) -0.44841(18) 0.0048(5) 0.0361(14) Uani 1 1 d . .
H40 H -0.6503 -0.4538 -0.0063 0.054 Uiso 1 1 calc R U
O25 O -0.6000(4) -0.44768(18) -0.7072(5) 0.0369(14) Uani 1 1 d . .
O24 O -0.6463(4) -0.34026(17) -0.6846(5) 0.0314(13) Uani 1 1 d . .
O35 O -0.4676(4) -0.44519(18) 0.0764(5) 0.0332(13) Uani 1 1 d . .
O31 O -0.4202(4) -0.37514(18) -0.1959(4) 0.0258(13) Uani 1 1 d . .
H31 H -0.4770 -0.3883 -0.2288 0.039 Uiso 1 1 calc R U
O61 O -0.3709(5) -0.55286(18) -0.3737(5) 0.0364(14) Uani 1 1 d . .
H61 H -0.3696 -0.5485 -0.3153 0.055 Uiso 1 1 calc R U
O39 O -0.8693(4) -0.34040(16) -0.0727(5) 0.0286(13) Uani 1 1 d . .
O68 O -0.9637(4) -0.62983(17) -0.7643(5) 0.0275(13) Uani 1 1 d . .
O76 O -0.9286(4) -0.61505(16) -0.2304(4) 0.0233(12) Uani 1 1 d . .
O37 O -0.6072(4) -0.38027(17) -0.0394(5) 0.0302(13) Uani 1 1 d . .
O51 O -0.8927(5) -0.6920(2) -0.0388(6) 0.0419(16) Uani 1 1 d . .
H51 H -0.8454 -0.6879 0.0245 0.063 Uiso 1 1 calc R U
O38 O -0.6580(5) -0.3046(2) 0.1022(6) 0.0459(17) Uani 1 1 d . .
H38 H -0.7070 -0.3095 0.1178 0.069 Uiso 1 1 calc R U
O21 O -0.8174(6) -0.2910(2) -0.8262(6) 0.0471(18) Uani 1 1 d . .
H21 H -0.8435 -0.2683 -0.8455 0.071 Uiso 1 1 calc R U
O27 O -0.3756(5) -0.2982(2) -0.4802(6) 0.0440(16) Uani 1 1 d . .
H27 H -0.3153 -0.2991 -0.4250 0.066 Uiso 1 1 calc R U
O65 O -0.6984(5) -0.7177(2) -0.8094(6) 0.0472(17) Uani 1 1 d . .
H65 H -0.7594 -0.7189 -0.8636 0.071 Uiso 1 1 calc R U
O33 O -0.3001(5) -0.2898(2) -0.0026(6) 0.0479(17) Uani 1 1 d . .
H33 H -0.2952 -0.2910 0.0582 0.072 Uiso 1 1 calc R U
O80 O -1.2393(6) -0.2937(2) -0.7767(7) 0.059(2) Uani 1 1 d . .
H80 H -1.2513 -0.2969 -0.8396 0.089 Uiso 1 1 calc R U
C100 C -0.4465(6) -0.5927(2) -0.5334(7) 0.0241(18) Uani 1 1 d . .
O81 O -1.2202(6) -0.7142(2) -0.4805(7) 0.056(2) Uani 1 1 d . .
H81 H -1.2276 -0.7112 -0.4261 0.085 Uiso 1 1 calc R U
C94 C -0.3304(6) -0.5926(2) -0.0771(7) 0.0269(18) Uani 1 1 d . .
C95 C -0.3385(5) -0.6261(2) -0.1535(7) 0.0285(18) Uani 1 1 d . .
C106 C -0.8718(6) -0.6002(2) -0.8542(7) 0.0238(16) Uani 1 1 d . .
C120 C -0.8443(5) -0.6192(2) -0.1174(7) 0.0238(17) Uani 1 1 d . .
C117 C -1.1112(6) -0.5904(2) -0.4382(8) 0.032(2) Uani 1 1 d . .
C122 C -0.6695(5) -0.5870(2) 0.0214(7) 0.0243(17) Uani 1 1 d . .
C93 C -0.4390(6) -0.5869(2) -0.0771(7) 0.0259(18) Uani 1 1 d . .
C65 C -0.7676(6) -0.4142(3) -0.7264(7) 0.0279(18) Uani 1 1 d . .
C116 C -1.1403(5) -0.6317(2) -0.4859(6) 0.0225(16) Uani 1 1 d . .
C84 C -0.7622(6) -0.4154(2) -0.0619(8) 0.031(2) Uani 1 1 d . .
C55 C -1.1877(6) -0.3742(3) -0.5544(7) 0.0267(17) Uani 1 1 d . .
C68 C -0.4634(7) -0.3024(3) -0.4500(9) 0.041(2) Uani 1 1 d . .
C77 C -0.4260(5) -0.4111(2) -0.0528(7) 0.0243(17) Uani 1 1 d . .
C108 C -1.0971(7) -0.7086(3) -0.8027(9) 0.037(2) Uani 1 1 d . .
C78 C -0.4273(6) -0.4076(2) 0.0552(7) 0.0244(17) Uani 1 1 d . .
C54 C -1.1856(6) -0.4144(3) -0.5012(7) 0.0288(18) Uani 1 1 d . .
C99 C -0.4412(5) -0.5879(2) -0.4264(7) 0.0220(17) Uani 1 1 d . .
C53 C -1.0764(6) -0.4149(3) -0.3894(7) 0.0261(17) Uani 1 1 d . .
C71 C -0.4285(5) -0.4168(2) -0.3860(7) 0.0210(16) Uani 1 1 d . .
C59 C -1.0995(6) -0.4115(2) -0.7297(7) 0.0255(18) Uani 1 1 d . .
C85 C -0.9309(5) -0.3754(2) -0.1231(6) 0.0229(16) Uani 1 1 d . .
C113 C -1.2128(5) -0.6347(3) -0.6897(7) 0.0300(19) Uani 1 1 d . .
C67 C -0.5890(6) -0.3774(3) -0.6508(7) 0.0267(18) Uani 1 1 d . .
C72 C -0.3225(5) -0.4107(2) -0.2746(7) 0.0252(17) Uani 1 1 d . .
C64 C -0.8242(5) -0.3734(2) -0.7579(7) 0.0261(18) Uani 1 1 d . .
C105 C -0.7664(5) -0.5955(2) -0.7481(6) 0.0223(16) Uani 1 1 d . .
C57 C -1.0721(6) -0.3347(2) -0.7084(7) 0.0263(17) Uani 1 1 d . .
C56 C -1.1326(6) -0.3713(2) -0.6961(6) 0.0226(17) Uani 1 1 d . .
C89 C -1.0606(6) -0.3772(2) -0.3242(7) 0.0247(17) Uani 1 1 d . .
C70 C -0.4562(6) -0.3796(2) -0.4563(7) 0.0275(18) Uani 1 1 d . .
C90 C -0.4766(7) -0.7036(3) -0.0745(8) 0.035(2) Uani 1 1 d . .
C87 C -1.0775(8) -0.3011(3) -0.3303(9) 0.039(2) Uani 1 1 d . .
C118 C -1.1100(6) -0.5905(3) -0.3289(7) 0.0282(18) Uani 1 1 d . .
C69 C -0.4584(5) -0.3408(2) -0.3948(7) 0.0213(16) Uani 1 1 d . .
C124 C -0.7789(6) -0.6590(2) -0.1069(7) 0.0237(16) Uani 1 1 d . .
C101 C -0.5048(6) -0.6335(2) -0.5838(7) 0.0257(18) Uani 1 1 d . .
C91 C -0.4683(5) -0.6629(2) -0.1145(7) 0.0242(17) Uani 1 1 d . .
C98 C -0.3979(8) -0.7019(3) -0.3437(9) 0.049(3) Uani 1 1 d . .
C96 C -0.3995(5) -0.6239(2) -0.3509(7) 0.0255(17) Uani 1 1 d . .
C73 C -0.3333(6) -0.3719(2) -0.2229(6) 0.0227(16) Uani 1 1 d . .
C82 C -0.6976(5) -0.3773(2) -0.0172(7) 0.0248(17) Uani 1 1 d . .
C92 C -0.4728(5) -0.6271(2) -0.0485(6) 0.0222(16) Uani 1 1 d . .
C104 C -0.7003(5) -0.6346(2) -0.7157(6) 0.0176(14) Uani 1 1 d . U
C121 C -0.7725(6) -0.5823(2) -0.0853(7) 0.0232(17) Uani 1 1 d . .
C76 C -0.3933(5) -0.3717(2) -0.0843(7) 0.0241(18) Uani 1 1 d . .
C112 C -1.2172(6) -0.5980(3) -0.7561(7) 0.0271(18) Uani 1 1 d . .
C111 C -1.1048(6) -0.5942(2) -0.7515(7) 0.0240(17) Uani 1 1 d . .
C86 C -0.8722(6) -0.4125(3) -0.0595(7) 0.0288(18) Uani 1 1 d . .
C80 C -0.7044(7) -0.3005(3) -0.0118(9) 0.040(2) Uani 1 1 d . .
C97 C -0.4556(6) -0.6638(3) -0.4105(7) 0.0275(18) Uani 1 1 d . .
C88 C -1.0742(6) -0.3380(2) -0.3859(7) 0.0260(18) Uani 1 1 d . .
C81 C -0.7652(6) -0.3394(2) -0.0734(8) 0.0290(19) Uani 1 1 d . .
C103 C -0.7721(6) -0.6724(2) -0.7248(7) 0.0280(18) Uani 1 1 d . .
C66 C -0.6582(6) -0.4111(3) -0.7282(8) 0.035(2) Uani 1 1 d . .
C102 C -0.7111(8) -0.7112(3) -0.7142(9) 0.043(2) Uani 1 1 d . .
C119 C -1.0382(6) -0.6242(3) -0.2569(8) 0.034(2) Uani 1 1 d . .
C62 C -0.8002(8) -0.2986(3) -0.7187(10) 0.047(3) Uani 1 1 d . .
C107 C -0.9364(5) -0.6365(2) -0.8499(7) 0.0249(17) Uani 1 1 d . .
C109 C -1.0944(6) -0.6713(3) -0.7413(7) 0.0280(18) Uani 1 1 d . .
C61 C -1.0258(5) -0.3713(2) -0.8279(7) 0.0288(19) Uani 1 1 d . .
C60 C -1.0970(6) -0.4074(3) -0.8335(8) 0.034(2) Uani 1 1 d . .
C74 C -0.4141(6) -0.2949(2) -0.0847(7) 0.0274(17) Uani 1 1 d . .
C115 C -1.0724(7) -0.6646(3) -0.4106(8) 0.038(2) Uani 1 1 d . .
C75 C -0.4593(7) -0.3359(2) -0.0729(8) 0.032(2) Uani 1 1 d . .
C125 C -0.8406(7) -0.6956(2) -0.1075(8) 0.038(2) Uani 1 1 d . .
C123 C -0.6114(6) -0.6249(2) 0.0141(7) 0.0221(16) Uani 1 1 d . .
C110 C -1.0782(5) -0.6332(2) -0.7916(6) 0.0205(16) Uani 1 1 d . .
C63 C -0.7538(6) -0.3397(2) -0.6860(7) 0.0287(18) Uani 1 1 d . .
C79 C -0.4999(6) -0.3724(3) 0.0479(6) 0.0260(17) Uani 1 1 d . .
C58 C -1.1233(8) -0.2951(3) -0.7046(10) 0.048(3) Uani 1 1 d . .
C114 C -1.1089(10) -0.7071(3) -0.4533(12) 0.062(3) Uani 1 1 d . .
K1 K -0.25972(14) -0.50082(6) 0.10638(17) 0.0401(5) Uani 1 1 d . .
K3 K -1.25367(15) -0.49969(6) -0.4272(2) 0.0442(5) Uani 1 1 d . .
K2 K -0.76802(17) -0.50246(6) -0.89649(18) 0.0412(5) Uani 1 1 d . .
O1W O -0.4427(5) -0.54437(19) -0.7492(5) 0.0348(14) Uani 1 1 d . .
O2W O -0.4271(5) -0.50707(17) -0.2507(6) 0.0391(15) Uani 1 1 d . .
O3W O -0.5836(5) -0.5001(2) -0.5541(7) 0.0509(18) Uani 1 1 d . .
O4W O -1.0843(5) -0.5463(2) -1.0780(6) 0.0474(17) Uani 1 1 d . .
O5W O -0.1260(5) -0.7071(2) -0.0997(6) 0.0512(18) Uani 1 1 d . .
O6W O -1.3990(5) -0.46155(19) -0.7095(5) 0.0372(14) Uani 1 1 d . .
O7W O -0.1054(4) -0.4585(2) -0.0651(5) 0.0399(15) Uani 1 1 d . .
H1O1 H -0.4315 -0.5699 -0.7404 0.048 Uiso 1 1 d R U
H2O1 H -0.4401 -0.5382 -0.8071 0.048 Uiso 1 1 d R U
H1O2 H -0.4561 -0.5178 -0.2145 0.048 Uiso 1 1 d R U
H2O2 H -0.4720 -0.4884 -0.2897 0.048 Uiso 1 1 d R U
H1O3 H -0.5940 -0.4867 -0.6114 0.048 Uiso 1 1 d R U
H2O3 H -0.6150 -0.4866 -0.5248 0.048 Uiso 1 1 d R U
H1O4 H -1.0847 -0.5500 -1.1387 0.048 Uiso 1 1 d R U
H2O4 H -1.0971 -0.5695 -1.0585 0.048 Uiso 1 1 d R U
H1O5 H -0.1735 -0.7026 -0.1669 0.048 Uiso 1 1 d R U
H2O5 H -0.1609 -0.7041 -0.0633 0.048 Uiso 1 1 d R U
H1O6 H -1.3338 -0.4544 -0.6637 0.048 Uiso 1 1 d R U
H2O6 H -1.4424 -0.4516 -0.6883 0.048 Uiso 1 1 d R U
H1O7 H -0.0901 -0.4354 -0.0806 0.048 Uiso 1 1 d R U
H2O7 H -0.0490 -0.4667 -0.0079 0.048 Uiso 1 1 d R U

loop_
_atom_site_aniso_label
_atom_site_aniso_U_11
_atom_site_aniso_U_22
_atom_site_aniso_U_33
_atom_site_aniso_U_23
_atom_site_aniso_U_13
_atom_site_aniso_U_12
O55 0.028(2) 0.035(3) 0.024(4) 0.003(3) 0.015(2) 0.010(2)
O57 0.032(3) 0.036(3) 0.047(4) 0.012(3) 0.020(3) -0.004(2)
O49 0.032(3) 0.032(3) 0.039(4) -0.011(3) 0.015(2) -0.004(2)
O45 0.028(3) 0.044(3) 0.023(4) -0.001(3) 0.014(2) 0.008(2)
O30 0.029(3) 0.024(3) 0.025(4) 0.003(3) 0.007(2) 0.002(2)
O72 0.032(3) 0.033(3) 0.043(4) 0.006(3) 0.019(3) 0.009(2)
O62 0.024(2) 0.036(3) 0.040(4) 0.001(3) 0.019(2) -0.006(2)
O71 0.031(3) 0.030(3) 0.032(4) -0.007(3) 0.020(2) -0.009(2)
O46 0.027(2) 0.036(3) 0.034(4) -0.001(3) 0.016(2) -0.007(2)
O54 0.052(4) 0.033(3) 0.059(5) 0.020(3) 0.029(3) 0.010(3)
O75 0.031(3) 0.040(3) 0.040(4) -0.012(3) 0.020(3) -0.004(2)
O23 0.028(2) 0.028(3) 0.035(4) -0.013(3) 0.011(2) -0.003(2)
O73 0.023(2) 0.039(3) 0.010(3) 0.000(2) 0.005(2) 0.002(2)
O47 0.022(2) 0.039(3) 0.034(4) -0.003(3) 0.016(2) -0.002(2)
O70 0.042(3) 0.049(4) 0.038(5) -0.014(3) 0.022(3) -0.008(3)
O42 0.019(2) 0.033(3) 0.027(4) -0.001(3) 0.007(2) -0.001(2)
O48 0.031(3) 0.034(3) 0.038(4) -0.006(3) 0.019(3) -0.015(2)
O77 0.032(3) 0.035(3) 0.034(4) -0.006(3) 0.011(2) -0.011(2)
O79 0.033(3) 0.029(3) 0.041(4) 0.004(3) 0.015(2) 0.002(2)
O34 0.032(3) 0.021(3) 0.030(4) -0.004(3) 0.014(2) -0.003(2)
O26 0.024(2) 0.044(3) 0.023(4) -0.001(3) 0.010(2) -0.008(2)
O50 0.032(3) 0.026(3) 0.030(4) 0.009(3) 0.018(2) 0.010(2)
O60 0.031(3) 0.025(3) 0.026(4) -0.001(3) 0.011(2) 0.006(2)
O52 0.020(2) 0.029(3) 0.030(4) 0.004(3) 0.010(2) -0.003(2)
O28 0.036(3) 0.024(3) 0.026(4) 0.004(3) 0.014(2) -0.005(2)
O64 0.027(3) 0.034(3) 0.035(4) 0.010(3) 0.013(2) 0.000(2)
O63 0.021(2) 0.043(3) 0.022(4) -0.004(3) 0.009(2) -0.006(2)
O58 0.024(2) 0.040(3) 0.022(4) -0.003(3) 0.009(2) 0.004(2)
O56 0.036(3) 0.029(3) 0.043(4) -0.014(3) 0.021(3) -0.009(2)
O59 0.038(3) 0.056(4) 0.041(5) 0.001(3) 0.016(3) 0.028(3)
O69 0.038(3) 0.032(3) 0.061(5) 0.017(3) 0.034(3) 0.016(2)
O66 0.029(3) 0.026(3) 0.032(4) -0.007(3) 0.011(2) 0.000(2)
O22 0.020(2) 0.035(3) 0.020(3) -0.005(3) 0.013(2) -0.004(2)
O29 0.042(3) 0.028(3) 0.027(4) -0.003(3) 0.010(3) 0.010(2)
O53 0.022(2) 0.041(3) 0.026(4) 0.001(3) 0.009(2) 0.003(2)
O74 0.044(3) 0.029(3) 0.036(4) 0.007(3) 0.016(3) 0.015(2)
O43 0.051(3) 0.026(3) 0.043(5) 0.001(3) 0.013(3) -0.010(3)
O41 0.032(3) 0.028(3) 0.059(5) -0.001(3) 0.025(3) -0.007(2)
O32 0.046(3) 0.037(3) 0.035(4) 0.018(3) 0.029(3) 0.028(3)
O67 0.027(3) 0.032(3) 0.058(5) 0.010(3) 0.018(3) 0.008(2)
O44 0.036(3) 0.056(4) 0.058(5) -0.018(4) 0.016(3) 0.010(3)
O78 0.029(3) 0.031(3) 0.047(4) -0.011(3) 0.011(2) 0.014(2)
O40 0.031(3) 0.030(3) 0.043(4) 0.011(3) 0.013(2) 0.005(2)
O25 0.032(3) 0.031(3) 0.049(4) -0.002(3) 0.020(3) 0.003(2)
O24 0.022(2) 0.029(3) 0.040(4) 0.005(3) 0.012(2) 0.000(2)
O35 0.032(3) 0.032(3) 0.030(4) 0.006(3) 0.010(2) -0.009(2)
O31 0.013(2) 0.042(3) 0.016(4) -0.003(3) 0.0020(19) -0.003(2)
O61 0.044(3) 0.031(3) 0.032(4) -0.001(3) 0.017(3) -0.008(3)
O39 0.029(3) 0.024(3) 0.030(4) -0.014(3) 0.011(2) -0.003(2)
O68 0.020(2) 0.038(3) 0.024(4) -0.012(3) 0.009(2) -0.006(2)
O76 0.019(2) 0.032(3) 0.017(3) 0.003(2) 0.007(2) 0.000(2)
O37 0.018(2) 0.038(3) 0.034(4) 0.002(3) 0.013(2) 0.004(2)
O51 0.048(3) 0.046(4) 0.036(4) 0.008(3) 0.023(3) -0.017(3)
O38 0.038(3) 0.054(4) 0.039(5) -0.018(3) 0.013(3) -0.012(3)
O21 0.061(4) 0.031(3) 0.051(5) 0.021(3) 0.028(3) 0.016(3)
O27 0.042(3) 0.048(4) 0.040(5) 0.013(3) 0.018(3) -0.008(3)
O65 0.051(4) 0.040(4) 0.059(5) 0.000(4) 0.033(3) 0.010(3)
O33 0.043(3) 0.051(4) 0.041(5) -0.010(3) 0.013(3) -0.013(3)
O80 0.055(4) 0.060(5) 0.057(6) 0.008(4) 0.024(4) 0.029(4)
C100 0.023(3) 0.016(3) 0.035(6) 0.002(3) 0.015(3) -0.004(3)
O81 0.061(4) 0.053(4) 0.064(6) -0.012(4) 0.037(4) -0.023(3)
C94 0.018(3) 0.032(4) 0.033(6) 0.001(4) 0.014(3) -0.001(3)
C95 0.018(3) 0.033(4) 0.028(5) 0.012(4) 0.007(3) 0.009(3)
C106 0.027(3) 0.018(3) 0.022(5) 0.005(3) 0.008(3) 0.002(3)
C120 0.012(3) 0.024(4) 0.033(5) -0.006(3) 0.009(3) -0.001(3)
C117 0.023(3) 0.025(4) 0.040(6) -0.006(4) 0.009(3) 0.008(3)
C122 0.013(3) 0.032(4) 0.018(5) 0.002(3) -0.001(3) -0.004(3)
C93 0.018(3) 0.025(4) 0.031(5) -0.005(3) 0.009(3) 0.001(3)
C65 0.019(3) 0.042(5) 0.030(5) -0.008(4) 0.018(3) -0.009(3)
C116 0.023(3) 0.032(4) 0.009(5) -0.001(3) 0.005(3) 0.001(3)
C84 0.031(4) 0.024(4) 0.042(6) 0.016(4) 0.021(4) 0.001(3)
C55 0.027(3) 0.037(4) 0.020(5) 0.010(4) 0.015(3) 0.001(3)
C68 0.039(4) 0.041(5) 0.044(7) 0.011(5) 0.020(4) 0.005(4)
C77 0.023(3) 0.016(3) 0.025(5) 0.009(3) 0.005(3) 0.004(3)
C108 0.042(4) 0.025(4) 0.055(7) -0.010(4) 0.031(5) -0.005(3)
C78 0.033(4) 0.020(4) 0.021(5) 0.012(3) 0.013(3) 0.001(3)
C54 0.026(3) 0.035(4) 0.028(5) -0.002(4) 0.015(3) -0.007(3)
C99 0.019(3) 0.020(3) 0.024(5) -0.008(3) 0.008(3) -0.006(3)
C53 0.024(3) 0.036(4) 0.018(5) 0.004(4) 0.010(3) -0.002(3)
C71 0.017(3) 0.013(3) 0.027(5) 0.010(3) 0.006(3) 0.004(2)
C59 0.027(3) 0.026(4) 0.032(6) -0.003(4) 0.021(3) -0.001(3)
C85 0.019(3) 0.027(4) 0.018(5) -0.009(3) 0.006(3) -0.009(3)
C113 0.011(3) 0.037(4) 0.038(6) 0.003(4) 0.009(3) 0.002(3)
C67 0.025(3) 0.032(4) 0.019(5) 0.006(4) 0.007(3) 0.000(3)
C72 0.012(3) 0.031(4) 0.028(5) 0.004(4) 0.005(3) 0.000(3)
C64 0.018(3) 0.030(4) 0.038(5) 0.009(4) 0.019(3) 0.008(3)
C105 0.022(3) 0.022(4) 0.018(5) 0.007(3) 0.006(3) -0.001(3)
C57 0.027(3) 0.023(4) 0.022(5) 0.004(4) 0.006(3) 0.005(3)
C56 0.027(3) 0.035(4) 0.004(5) 0.000(3) 0.006(3) 0.002(3)
C89 0.025(3) 0.028(4) 0.021(5) -0.004(4) 0.011(3) 0.001(3)
C70 0.026(3) 0.028(4) 0.024(5) 0.000(4) 0.009(3) -0.001(3)
C90 0.039(4) 0.030(4) 0.029(6) 0.006(4) 0.010(4) -0.007(3)
C87 0.059(5) 0.032(5) 0.033(6) -0.002(4) 0.028(5) -0.001(4)
C118 0.019(3) 0.042(5) 0.024(5) 0.001(4) 0.012(3) 0.004(3)
C69 0.015(3) 0.017(3) 0.028(5) 0.002(3) 0.007(3) -0.004(2)
C124 0.027(3) 0.029(4) 0.015(5) 0.000(3) 0.010(3) 0.004(3)
C101 0.022(3) 0.025(4) 0.028(5) -0.007(4) 0.010(3) -0.005(3)
C91 0.022(3) 0.024(4) 0.027(5) -0.008(3) 0.011(3) -0.002(3)
C98 0.053(5) 0.040(5) 0.045(8) -0.005(5) 0.016(4) -0.007(4)
C96 0.020(3) 0.034(4) 0.025(5) 0.005(4) 0.014(3) -0.003(3)
C73 0.034(4) 0.022(4) 0.010(5) -0.003(3) 0.008(3) -0.007(3)
C82 0.025(3) 0.031(4) 0.019(5) 0.009(4) 0.011(3) 0.007(3)
C92 0.020(3) 0.030(4) 0.018(5) -0.009(3) 0.011(3) -0.001(3)
C104 0.0180(16) 0.0188(18) 0.0167(18) -0.0016(12) 0.0088(12) 0.0019(11)
C121 0.021(3) 0.017(4) 0.033(6) -0.007(3) 0.014(3) 0.002(3)
C76 0.015(3) 0.035(4) 0.021(5) 0.005(4) 0.008(3) -0.001(3)
C112 0.025(3) 0.036(4) 0.019(5) -0.010(4) 0.011(3) 0.000(3)
C111 0.022(3) 0.019(4) 0.033(5) 0.002(3) 0.015(3) 0.002(3)
C86 0.030(4) 0.032(4) 0.024(5) -0.008(4) 0.013(3) -0.013(3)
C80 0.038(4) 0.029(5) 0.043(8) -0.002(4) 0.011(4) -0.003(3)
C97 0.031(4) 0.040(5) 0.013(5) -0.001(4) 0.012(3) 0.002(3)
C88 0.020(3) 0.025(4) 0.027(5) 0.000(4) 0.007(3) -0.001(3)
C81 0.019(3) 0.013(3) 0.052(6) 0.002(4) 0.015(3) 0.002(3)
C103 0.028(3) 0.023(4) 0.027(5) 0.005(4) 0.008(3) 0.002(3)
C66 0.017(3) 0.046(5) 0.046(6) 0.002(5) 0.018(3) -0.006(3)
C102 0.049(5) 0.029(5) 0.054(7) 0.011(5) 0.027(5) 0.003(4)
C119 0.020(3) 0.045(5) 0.035(6) 0.001(4) 0.012(3) -0.005(3)
C62 0.050(5) 0.024(4) 0.073(9) -0.003(5) 0.034(5) -0.005(4)
C107 0.019(3) 0.038(4) 0.017(5) -0.007(4) 0.008(3) -0.004(3)
C109 0.032(4) 0.035(4) 0.022(5) -0.004(4) 0.018(3) 0.007(3)
C61 0.016(3) 0.020(4) 0.038(6) -0.008(4) 0.003(3) 0.002(3)
C60 0.022(3) 0.038(5) 0.044(6) 0.012(4) 0.016(3) 0.011(3)
C74 0.038(4) 0.025(4) 0.018(5) -0.003(4) 0.013(3) -0.001(3)
C115 0.043(4) 0.032(5) 0.037(6) -0.015(4) 0.018(4) -0.011(4)
C75 0.034(4) 0.018(4) 0.044(6) 0.007(4) 0.019(4) 0.001(3)
C125 0.045(5) 0.020(4) 0.042(7) -0.008(4) 0.016(4) -0.010(3)
C123 0.029(3) 0.022(4) 0.022(5) -0.001(3) 0.017(3) -0.003(3)
C110 0.012(3) 0.026(4) 0.028(5) -0.006(3) 0.014(3) 0.003(3)
C63 0.022(3) 0.034(4) 0.036(6) 0.010(4) 0.018(3) 0.008(3)
C79 0.023(3) 0.042(5) 0.011(5) 0.007(4) 0.007(3) -0.003(3)
C58 0.051(5) 0.033(5) 0.069(8) -0.005(5) 0.035(5) 0.003(4)
C114 0.078(7) 0.030(5) 0.079(10) 0.006(6) 0.039(6) 0.012(5)
K1 0.0428(10) 0.0228(8) 0.0401(14) 0.0002(9) 0.0081(8) -0.0005(7)
K3 0.0433(10) 0.0275(9) 0.0708(17) 0.0025(10) 0.0347(10) 0.0023(8)
K2 0.0665(12) 0.0251(9) 0.0385(14) 0.0004(9) 0.0305(10) 0.0025(8)
O1W 0.041(3) 0.036(3) 0.031(4) 0.003(3) 0.020(3) 0.004(2)
O2W 0.049(3) 0.021(3) 0.053(5) -0.002(3) 0.029(3) 0.001(2)
O3W 0.054(4) 0.038(3) 0.077(6) 0.014(4) 0.044(4) 0.010(3)
O4W 0.038(3) 0.074(5) 0.033(4) -0.003(4) 0.018(3) -0.003(3)
O5W 0.042(3) 0.074(5) 0.034(4) 0.002(4) 0.015(3) -0.003(3)
O6W 0.042(3) 0.044(4) 0.029(4) -0.005(3) 0.019(3) -0.011(3)
O7W 0.028(3) 0.052(4) 0.036(4) -0.001(3) 0.012(2) -0.005(2)

loop_
_atom_type_symbol
_atom_type_description
_atom_type_scat_dispersion_real
_atom_type_scat_dispersion_imag
_atom_type_scat_source
C C 0.0033 0.0016 'International Tables Vol C Tables 4.2.6.8 and 6.1.1.4'
H H 0.0000 0.0000 'International Tables Vol C Tables 4.2.6.8 and 6.1.1.4'
O O 0.0106 0.0060 'International Tables Vol C Tables 4.2.6.8 and 6.1.1.4'
Cl Cl 0.1484 0.1585 'International Tables Vol C Tables 4.2.6.8 and 6.1.1.4'
K K 0.2009 0.2494 'International Tables Vol C Tables 4.2.6.8 and 6.1.1.4'

loop_
_geom_angle_atom_site_label_1
_geom_angle_atom_site_label_2
_geom_angle_atom_site_label_3
_geom_angle
_geom_angle_site_symmetry_1
_geom_angle_site_symmetry_3
C95 O55 C91 115.6(5) . .
C94 O57 K1 100.4(4) . .
C60 O49 K1 97.6(4) . 1_454
C60 O49 H49 109.5 . .
K1 O49 H49 141.9 1_454 .
C55 O45 C88 115.9(6) . .
C72 O30 H30 109.5 . .
C112 O72 K1 101.8(5) . 1_454
C112 O72 H72 109.5 . .
K1 O72 H72 134.2 1_454 .
C100 O62 H62 109.5 . .
C113 O71 C109 114.3(5) . .
C54 O46 K3 95.5(4) . .
C90 O54 H54 109.5 . .
C118 O75 K3 102.2(4) . .
C65 O23 K2 129.9(4) . .
C113 O73 C116 121.0(5) . .
C55 O47 C56 118.9(5) . .
C108 O70 H70 109.5 . .
C85 O42 C89 121.7(5) . .
C85 O42 H42 109.5 . .
C89 O42 H42 88.1 . .
C59 O48 K1 126.1(4) . 1_454
C59 O48 H48 109.5 . .
K1 O48 H48 118.3 1_454 .
C119 O77 C115 114.1(6) . .
C122 O79 K2 89.8(4) . 1_556
C122 O79 H79 109.5 . .
K2 O79 H79 156.3 1_556 .
C79 O34 C75 112.2(6) . .
C67 O26 C70 119.8(5) . .
C61 O50 C57 113.8(6) . .
C101 O60 C97 115.7(6) . .
C123 O52 C124 111.8(6) . .
C69 O28 C73 115.4(5) . .
C105 O64 K2 129.4(4) . .
C104 O63 C101 119.4(6) . .
C95 O58 C96 119.8(6) . .
C93 O56 K1 131.9(4) . .
C98 O59 H59 109.5 . .
C111 O69 K1 126.7(4) . 1_454
C111 O69 H69 109.5 . .
K1 O69 H69 123.5 1_454 .
C107 O66 C103 114.9(6) . .
C61 O22 C64 120.4(6) . .
C71 O29 K3 142.3(5) . 1_655
C71 O29 H29 109.5 . .
K3 O29 H29 101.2 1_655 .
C123 O53 C92 120.6(6) . .
C117 O74 K3 124.9(5) . .
C53 O43 K3 116.2(5) . .
C86 O41 K2 92.2(5) . 1_556
C86 O41 H41 109.5 . .
K2 O41 H41 54.4 1_556 .
C77 O32 K1 129.0(4) . .
C106 O67 K2 99.5(4) . .
C87 O44 H44 109.5 . .
C121 O78 K2 123.8(5) . 1_556
C121 O78 H78 109.5 . .
K2 O78 H78 126.1 1_556 .
C84 O40 K2 128.2(4) . 1_556
C84 O40 H40 109.5 . .
K2 O40 H40 119.6 1_556 .
C66 O25 K2 101.9(5) . .
C67 O24 C63 114.3(6) . .
C78 O35 K1 96.4(4) . .
C76 O31 C73 118.3(5) . .
C76 O31 H31 109.5 . .
C73 O31 H31 126.4 . .
C99 O61 K3 135.4(5) . 1_655
C99 O61 H61 109.5 . .
K3 O61 H61 115.1 1_655 .
C85 O39 C81 112.4(5) . .
C107 O68 C110 117.5(5) . .
C119 O76 C120 117.8(6) . .
C79 O37 C82 117.5(6) . .
C125 O51 H51 109.5 . .
C80 O38 H38 109.5 . .
C62 O21 H21 109.5 . .
C68 O27 H27 109.5 . .
C102 O65 H65 109.5 . .
C74 O33 H33 109.5 . .
C58 O80 H80 109.5 . .
O62 C100 C99 113.9(6) . .
O62 C100 C101 110.3(6) . .
C99 C100 C101 108.4(6) . .
C114 O81 H81 109.5 . .
O57 C94 C95 111.6(6) . .
O57 C94 C93 113.1(6) . .
C95 C94 C93 110.8(6) . .
O58 C95 O55 111.1(6) . .
O58 C95 C94 109.7(6) . .
O55 C95 C94 108.8(6) . .
O67 C106 C105 109.0(6) . .
O67 C106 C107 111.6(6) . .
C105 C106 C107 110.6(6) . .
O76 C120 C121 108.6(6) . .
O76 C120 C124 107.9(6) . .
C121 C120 C124 112.9(5) . .
O74 C117 C116 114.8(7) . .
O74 C117 C118 107.8(6) . .
C116 C117 C118 108.5(7) . .
O79 C122 C121 110.4(6) . .
O79 C122 C123 111.6(5) . .
C121 C122 C123 107.3(6) . .
O56 C93 C94 107.4(6) . .
O56 C93 C92 110.5(6) . .
C94 C93 C92 108.6(6) . .
O23 C65 C64 111.0(6) . .
O23 C65 C66 106.9(6) . .
C64 C65 C66 108.1(6) . .
O73 C116 C115 108.5(6) . .
O73 C116 C117 105.7(6) . .
C115 C116 C117 114.4(7) . .
O40 C84 C82 109.5(7) . .
O40 C84 C86 107.9(6) . .
C82 C84 C86 109.6(7) . .
O47 C55 O45 110.5(6) . .
O47 C55 C54 108.5(6) . .
O45 C55 C54 113.7(6) . .
O27 C68 C69 113.3(7) . .
O32 C77 C76 108.6(6) . .
O32 C77 C78 108.3(6) . .
C76 C77 C78 111.7(6) . .
O70 C108 C109 113.0(7) . .
O35 C78 C79 111.8(6) . .
O35 C78 C77 109.0(6) . .
C79 C78 C77 108.3(6) . .
O46 C54 C55 116.9(7) . .
O46 C54 C53 112.5(7) . .
C55 C54 C53 106.3(6) . .
O46 C54 K3 61.1(4) . .
C55 C54 K3 164.5(5) . .
C53 C54 K3 87.7(5) . .
O61 C99 C100 107.1(6) . .
O61 C99 C96 109.7(6) . .
C100 C99 C96 116.2(6) . .
O43 C53 C89 110.0(7) . .
O43 C53 C54 109.2(6) . .
C89 C53 C54 112.7(7) . .
O29 C71 C70 111.7(7) . .
O29 C71 C72 107.8(5) . .
C70 C71 C72 111.6(6) . .
O48 C59 C60 109.6(7) . .
O48 C59 C56 107.7(5) . .
C60 C59 C56 111.6(7) . .
O42 C85 O39 110.0(6) . .
O42 C85 C86 110.2(6) . .
O39 C85 C86 110.7(6) . .
O71 C113 O73 108.7(6) . .
O71 C113 C112 109.8(7) . .
O73 C113 C112 110.3(6) . .
O26 C67 O24 112.1(7) . .
O26 C67 C66 108.9(7) . .
O24 C67 C66 109.9(6) . .
O30 C72 C73 111.7(6) . .
O30 C72 C71 112.2(6) . .
C73 C72 C71 109.0(6) . .
O22 C64 C63 108.0(6) . .
O22 C64 C65 104.4(6) . .
C63 C64 C65 113.0(6) . .
O64 C105 C106 108.6(6) . .
O64 C105 C104 109.3(5) . .
C106 C105 C104 111.2(6) . .
O50 C57 C58 106.4(7) . .
O50 C57 C56 110.5(6) . .
C58 C57 C56 113.5(7) . .
O47 C56 C57 107.3(6) . .
O47 C56 C59 107.6(6) . .
C57 C56 C59 113.1(6) . .
O42 C89 C53 108.0(6) . .
O42 C89 C88 108.4(6) . .
C53 C89 C88 115.3(7) . .
O26 C70 C71 104.5(6) . .
O26 C70 C69 110.0(6) . .
C71 C70 C69 112.5(7) . .
O54 C90 C91 109.5(7) . .
O44 C87 C88 111.7(7) . .
O75 C118 C119 111.3(7) . .
O75 C118 C117 114.3(7) . .
C119 C118 C117 111.0(6) . .
O75 C118 K3 54.3(4) . .
C119 C118 K3 164.4(6) . .
C117 C118 K3 82.7(4) . .
O28 C69 C68 103.8(6) . .
O28 C69 C70 108.1(6) . .
C68 C69 C70 115.7(7) . .
O52 C124 C125 105.2(6) . .
O52 C124 C120 108.8(6) . .
C125 C124 C120 112.7(6) . .
O60 C101 O63 109.7(6) . .
O60 C101 C100 110.3(6) . .
O63 C101 C100 109.5(6) . .
O55 C91 C90 105.7(6) . .
O55 C91 C92 109.9(5) . .
C90 C91 C92 116.6(7) . .
O59 C98 C97 110.3(8) . .
O58 C96 C99 107.8(6) . .
O58 C96 C97 110.8(6) . .
C99 C96 C97 112.0(6) . .
O31 C73 O28 108.4(6) . .
O31 C73 C72 110.4(6) . .
O28 C73 C72 111.1(6) . .
O37 C82 C84 105.1(6) . .
O37 C82 C81 108.9(6) . .
C84 C82 C81 112.5(6) . .
O53 C92 C91 108.4(5) . .
O53 C92 C93 106.1(6) . .
C91 C92 C93 114.6(6) . .
O63 C104 C105 108.9(6) . .
O63 C104 C103 108.0(6) . .
C105 C104 C103 113.0(5) . .
O78 C121 C122 108.6(6) . .
O78 C121 C120 109.5(5) . .
C122 C121 C120 113.0(7) . .
O31 C76 C77 107.0(6) . .
O31 C76 C75 108.4(6) . .
C77 C76 C75 111.0(6) . .
O72 C112 C113 113.6(7) . .
O72 C112 C111 108.5(6) . .
C113 C112 C111 107.5(6) . .
O69 C111 C110 109.9(6) . .
O69 C111 C112 108.4(6) . .
C110 C111 C112 109.4(6) . .
O41 C86 C85 111.8(6) . .
O41 C86 C84 110.0(7) . .
C85 C86 C84 107.2(6) . .
O38 C80 C81 112.2(8) . .
O60 C97 C98 108.3(7) . .
O60 C97 C96 108.0(6) . .
C98 C97 C96 113.2(7) . .
O45 C88 C87 107.7(7) . .
O45 C88 C89 107.9(6) . .
C87 C88 C89 116.2(7) . .
O39 C81 C82 109.9(6) . .
O39 C81 C80 106.9(6) . .
C82 C81 C80 111.2(7) . .
O66 C103 C102 109.3(7) . .
O66 C103 C104 110.3(6) . .
C102 C103 C104 112.0(6) . .
O25 C66 C65 114.2(7) . .
O25 C66 C67 112.5(6) . .
C65 C66 C67 108.9(7) . .
O65 C102 C103 110.4(8) . .
O77 C119 O76 112.5(6) . .
O77 C119 C118 111.4(7) . .
O76 C119 C118 107.2(6) . .
O21 C62 C63 108.4(8) . .
O66 C107 O68 109.3(7) . .
O66 C107 C106 111.0(5) . .
O68 C107 C106 107.9(6) . .
O71 C109 C108 106.8(6) . .
O71 C109 C110 110.5(6) . .
C108 C109 C110 113.2(7) . .
O22 C61 O50 110.8(6) . .
O22 C61 C60 108.2(7) . .
O50 C61 C60 109.1(6) . .
O49 C60 C59 111.1(7) . .
O49 C60 C61 111.3(6) . .
C59 C60 C61 109.9(8) . .
O33 C74 C75 111.2(7) . .
O77 C115 C116 110.5(7) . .
O77 C115 C114 107.3(8) . .
C116 C115 C114 115.1(8) . .
O34 C75 C74 108.0(7) . .
O34 C75 C76 110.9(6) . .
C74 C75 C76 112.2(6) . .
O51 C125 C124 113.3(7) . .
O53 C123 O52 110.8(6) . .
O53 C123 C122 111.1(6) . .
O52 C123 C122 110.3(5) . .
O68 C110 C109 109.3(6) . .
O68 C110 C111 105.2(5) . .
C109 C110 C111 115.1(6) . .
O24 C63 C62 107.5(6) . .
O24 C63 C64 108.8(6) . .
C62 C63 C64 115.6(7) . .
O34 C79 O37 111.6(6) . .
O34 C79 C78 110.0(5) . .
O37 C79 C78 107.5(7) . .
O80 C58 C57 113.1(8) . .
O81 C114 C115 111.9(8) . .
O32 K1 O69 144.14(18) . 1_656
O32 K1 O48 86.4(2) . 1_656
O69 K1 O48 106.9(2) 1_656 1_656
O32 K1 O56 98.4(2) . .
O69 K1 O56 88.6(2) 1_656 .
O48 K1 O56 146.16(18) 1_656 .
O32 K1 O72 158.41(16) . 1_656
O69 K1 O72 56.90(16) 1_656 1_656
O48 K1 O72 90.22(18) 1_656 1_656
O56 K1 O72 73.06(19) . 1_656
O32 K1 O49 73.43(18) . 1_656
O69 K1 O49 86.02(17) 1_656 1_656
O48 K1 O49 57.06(15) 1_656 1_656
O56 K1 O49 156.18(19) . 1_656
O72 K1 O49 121.88(17) 1_656 1_656
O32 K1 O35 56.60(15) . .
O69 K1 O35 158.94(18) 1_656 .
O48 K1 O35 72.19(16) 1_656 .
O56 K1 O35 82.62(16) . .
O72 K1 O35 102.12(15) 1_656 .
O49 K1 O35 109.35(15) 1_656 .
O32 K1 O57 85.06(18) . .
O69 K1 O57 70.36(19) 1_656 .
O48 K1 O57 158.47(16) 1_656 .
O56 K1 O57 54.98(15) . .
O72 K1 O57 104.69(17) 1_656 .
O49 K1 O57 101.50(15) 1_656 .
O35 K1 O57 118.29(16) . .
O74 K3 O29 152.3(2) . 1_455
O74 K3 O43 104.8(2) . .
O29 K3 O43 99.2(2) 1_455 .
O74 K3 O61 90.0(2) . 1_455
O29 K3 O61 80.45(19) 1_455 1_455
O43 K3 O61 139.4(2) . 1_455
O74 K3 O46 86.56(19) . .
O29 K3 O46 93.37(19) 1_455 .
O43 K3 O46 60.6(2) . .
O61 K3 O46 159.5(2) 1_455 .
O74 K3 O75 60.94(19) . .
O29 K3 O75 139.8(2) 1_455 .
O43 K3 O75 77.07(18) . .
O61 K3 O75 77.89(17) 1_455 .
O46 K3 O75 117.36(16) . .
O74 K3 C54 108.0(2) . .
O29 K3 C54 78.85(19) 1_455 .
O43 K3 C54 46.8(2) . .
O61 K3 C54 159.27(19) 1_455 .
O46 K3 C54 23.40(18) . .
O75 K3 C54 119.59(18) . .
O74 K3 C118 42.47(19) . .
O29 K3 C118 147.1(2) 1_455 .
O43 K3 C118 97.21(19) . .
O61 K3 C118 68.64(18) 1_455 .
O46 K3 C118 119.52(17) . .
O75 K3 C118 23.48(18) . .
C54 K3 C118 131.84(18) . .
O64 K2 O40 143.98(18) . 1_554
O64 K2 O23 107.1(2) . .
O40 K2 O23 92.0(2) 1_554 .
O64 K2 O78 94.8(2) . 1_554
O40 K2 O78 86.3(2) 1_554 1_554
O23 K2 O78 143.74(18) . 1_554
O64 K2 O25 89.39(18) . .
O40 K2 O25 75.43(19) 1_554 .
O23 K2 O25 57.23(15) . .
O78 K2 O25 153.74(17) 1_554 .
O64 K2 O67 56.65(15) . .
O40 K2 O67 155.97(19) 1_554 .
O23 K2 O67 90.02(17) . .
O78 K2 O67 78.02(19) 1_554 .
O25 K2 O67 124.81(18) . .
O64 K2 O79 75.30(17) . 1_554
O40 K2 O79 75.81(17) 1_554 1_554
O23 K2 O79 157.45(17) . 1_554
O78 K2 O79 55.69(15) 1_554 1_554
O25 K2 O79 100.84(15) . 1_554
O67 K2 O79 108.87(16) . 1_554
O64 K2 O41 157.06(17) . 1_554
O40 K2 O41 55.98(15) 1_554 1_554
O23 K2 O41 77.01(18) . 1_554
O78 K2 O41 72.15(17) 1_554 1_554
O25 K2 O41 110.79(17) . 1_554
O67 K2 O41 101.40(15) . 1_554
O79 K2 O41 109.87(16) 1_554 1_554
O64 K2 C122 64.15(19) . 1_554
O40 K2 C122 94.86(19) 1_554 1_554
O23 K2 C122 171.1(2) . 1_554
O78 K2 C122 42.71(16) 1_554 1_554
O25 K2 C122 119.32(16) . 1_554
O67 K2 C122 85.97(16) . 1_554
O79 K2 C122 23.35(15) 1_554 1_554
O41 K2 C122 111.55(18) 1_554 1_554
H1O1 O1W H2O1 106.7 . .
H1O2 O2W H2O2 105.9 . .
H1O3 O3W H2O3 106.0 . .
H1O4 O4W H2O4 106.2 . .
H1O5 O5W H2O5 105.9 . .
H1O6 O6W H2O6 107.4 . .
H1O7 O7W H2O7 107.5 . .

loop_
_geom_bond_atom_site_label_1
_geom_bond_atom_site_label_2
_geom_bond_distance
_geom_bond_site_symmetry_2
O55 C95 1.425(10) .
O55 C91 1.456(8) .
O57 C94 1.419(9) .
O57 K1 3.273(7) .
O49 C60 1.433(10) .
O49 K1 3.207(6) 1_454
O49 H49 0.8200 .
O45 C55 1.417(11) .
O45 C88 1.450(9) .
O30 C72 1.388(10) .
O30 H30 0.8200 .
O72 C112 1.409(10) .
O72 K1 3.097(7) 1_454
O72 H72 0.8200 .
O62 C100 1.389(10) .
O62 H62 0.8200 .
O71 C113 1.411(10) .
O71 C109 1.456(8) .
O46 C54 1.317(10) .
O46 K3 2.903(6) .
O54 C90 1.457(12) .
O54 H54 0.8200 .
O75 C118 1.429(10) .
O75 K3 2.914(7) .
O23 C65 1.427(10) .
O23 K2 2.692(6) .
O73 C113 1.446(10) .
O73 C116 1.457(9) .
O47 C55 1.415(8) .
O47 C56 1.418(10) .
O70 C108 1.421(13) .
O70 H70 0.8200 .
O42 C85 1.393(10) .
O42 C89 1.474(9) .
O42 H42 0.8200 .
O48 C59 1.434(9) .
O48 K1 2.722(6) 1_454
O48 H48 0.8200 .
O77 C119 1.396(11) .
O77 C115 1.439(12) .
O79 C122 1.403(9) .
O79 K2 3.256(6) 1_556
O79 H79 0.8200 .
O34 C79 1.400(10) .
O34 C75 1.434(11) .
O26 C67 1.374(10) .
O26 C70 1.449(9) .
O50 C61 1.411(9) .
O50 C57 1.438(11) .
O60 C101 1.406(10) .
O60 C97 1.427(10) .
O52 C123 1.416(9) .
O52 C124 1.475(9) .
O28 C69 1.427(9) .
O28 C73 1.429(10) .
O64 C105 1.405(9) .
O64 K2 2.660(6) .
O63 C104 1.394(9) .
O63 C101 1.421(8) .
O58 C95 1.416(10) .
O58 C96 1.437(10) .
O56 C93 1.427(10) .
O56 K1 2.741(6) .
O59 C98 1.420(12) .
O59 H59 0.8200 .
O69 C111 1.433(10) .
O69 K1 2.711(6) 1_454
O69 H69 0.8200 .
O66 C107 1.413(10) .
O66 C103 1.448(10) .
O22 C61 1.405(9) .
O22 C64 1.443(7) .
O29 C71 1.392(9) .
O29 K3 2.687(6) 1_655
O29 H29 0.8200 .
O53 C123 1.394(10) .
O53 C92 1.436(8) .
O74 C117 1.410(10) .
O74 K3 2.645(6) .
O43 C53 1.437(10) .
O43 K3 2.723(6) .
O41 C86 1.428(9) .
O41 K2 3.261(7) 1_556
O41 H41 0.8200 .
O32 C77 1.457(9) .
O32 K1 2.673(6) .
O67 C106 1.435(9) .
O67 K2 3.190(6) .
O44 C87 1.425(11) .
O44 H44 0.8200 .
O78 C121 1.466(8) .
O78 K2 2.698(6) 1_556
O78 H78 0.8200 .
O40 C84 1.419(10) .
O40 K2 2.676(6) 1_556
O40 H40 0.8200 .
O25 C66 1.407(10) .
O25 K2 3.129(7) .
O24 C67 1.418(10) .
O24 C63 1.476(8) .
O35 C78 1.452(9) .
O35 K1 3.267(6) .
O31 C76 1.423(10) .
O31 C73 1.424(9) .
O31 H31 0.8200 .
O61 C99 1.467(9) .
O61 K3 2.731(6) 1_655
O61 H61 0.8200 .
O39 C85 1.412(9) .
O39 C81 1.443(9) .
O68 C107 1.433(9) .
O68 C110 1.443(7) .
O76 C119 1.409(8) .
O76 C120 1.449(10) .
O37 C79 1.420(9) .
O37 C82 1.427(8) .
O51 C125 1.456(12) .
O51 H51 0.8200 .
O38 C80 1.409(13) .
O38 H38 0.8200 .
O21 C62 1.426(14) .
O21 H21 0.8200 .
O27 C68 1.469(11) .
O27 H27 0.8200 .
O65 C102 1.439(13) .
O65 H65 0.8200 .
O33 C74 1.446(10) .
O33 H33 0.8200 .
O80 C58 1.426(13) .
O80 H80 0.8200 .
C100 C99 1.469(12) .
C100 C101 1.558(10) .
O81 C114 1.416(14) .
O81 H81 0.8200 .
C94 C95 1.506(12) .
C94 C93 1.512(9) .
C106 C105 1.507(10) .
C106 C107 1.515(10) .
C120 C121 1.501(10) .
C120 C124 1.568(10) .
C117 C116 1.493(11) .
C117 C118 1.519(13) .
C122 C121 1.494(10) .
C122 C123 1.524(10) .
C93 C92 1.526(11) .
C65 C64 1.520(11) .
C65 C66 1.526(8) .
C116 C115 1.492(13) .
C84 C82 1.499(12) .
C84 C86 1.539(10) .
C55 C54 1.520(11) .
C68 C69 1.475(12) .
C77 C76 1.517(10) .
C77 C78 1.522(12) .
C108 C109 1.497(12) .
C78 C79 1.512(11) .
C54 C53 1.566(11) .
C54 K3 3.301(8) .
C99 C96 1.511(11) .
C53 C89 1.502(11) .
C71 C70 1.509(11) .
C71 C72 1.555(10) .
C59 C60 1.473(12) .
C59 C56 1.553(10) .
C85 C86 1.507(12) .
C113 C112 1.514(12) .
C67 C66 1.530(12) .
C72 C73 1.520(11) .
C64 C63 1.506(12) .
C105 C104 1.523(9) .
C57 C58 1.506(12) .
C57 C56 1.529(11) .
C89 C88 1.521(11) .
C70 C69 1.555(11) .
C90 C91 1.487(11) .
C87 C88 1.464(12) .
C118 C119 1.511(12) .
C118 K3 3.506(8) .
C124 C125 1.483(11) .
C91 C92 1.524(10) .
C98 C97 1.547(14) .
C96 C97 1.559(12) .
C82 C81 1.540(10) .
C104 C103 1.567(10) .
C76 C75 1.554(11) .
C112 C111 1.529(9) .
C111 C110 1.525(10) .
C80 C81 1.553(12) .
C103 C102 1.507(12) .
C62 C63 1.482(12) .
C109 C110 1.512(11) .
C61 C60 1.528(11) .
C74 C75 1.535(11) .
C115 C114 1.520(14) .
K1 O69 2.711(6) 1_656
K1 O48 2.722(6) 1_656
K1 O72 3.097(7) 1_656
K1 O49 3.207(6) 1_656
K3 O29 2.687(6) 1_455
K3 O61 2.730(6) 1_455
K2 O40 2.676(6) 1_554
K2 O78 2.698(6) 1_554
K2 O79 3.255(6) 1_554
K2 O41 3.261(7) 1_554
K2 C122 3.540(8) 1_554
O1W H1O1 0.8588 .
O1W H2O1 0.8517 .
O2W H1O2 0.8600 .
O2W H2O2 0.8596 .
O3W H1O3 0.8659 .
O3W H2O3 0.8530 .
O4W H1O4 0.8552 .
O4W H2O4 0.8619 .
O5W H1O5 0.8614 .
O5W H2O5 0.8581 .
O6W H1O6 0.8501 .
O6W H2O6 0.8526 .
O7W H1O7 0.8523 .
O7W H2O7 0.8499 .

loop_
_platon_squeeze_void_nr
_platon_squeeze_void_average_x
_platon_squeeze_void_average_y
_platon_squeeze_void_average_z
_platon_squeeze_void_volume
_platon_squeeze_void_count_electrons
_platon_squeeze_void_content
1 0.000 -0.003 0.500 1314 139 ' '
2 0.072 0.209 0.051 61 3 ' '
3 -0.072 0.709 0.949 61 3 ' '
